data_4065922
loop_
_publ_author_name
'Padilla, Rosa'
'Salazar, Ver\'onica'
'Paneque, Margarita'
'Alvarado-Rodr\'iguez, Jos\'e G.'
'Tamariz, Joaqu\'in'
'Pacheco-Cuvas, H\'ector'
'Vattier, Florencia'

_publ_section_title
;
 Mild Oxidation of C&#x2212;C Bonds of Benzoiridacycles
;
_journal_issue 12
_journal_name_full Organometallics
_journal_page_first 2835
_journal_paper_doi 10.1021/om100196h
_journal_volume 29
_journal_year 2010
_chemical_formula_moiety 'C33 H44 B Ir N6 O7'
_chemical_formula_sum 'C33 H44 B Ir N6 O7'
_chemical_formula_weight 839.75
_chemical_melting_point 454
_chemical_name_systematic
; 
 ? 
;
_space_group_IT_number 14
_symmetry_cell_setting monoclinic
_symmetry_space_group_name_Hall '-P 2ybc'
_symmetry_space_group_name_H-M 'P 1 21/c 1'
_atom_sites_solution_hydrogens geom
_atom_sites_solution_primary direct
_atom_sites_solution_secondary difmap
_audit_creation_method SHELXL-97
_cell_angle_alpha 90.00
_cell_angle_beta 104.99(2)
_cell_angle_gamma 90.00
_cell_formula_units_Z 4
_cell_length_a 12.021(1)
_cell_length_b 21.518(2)
_cell_length_c 14.806(1)
_cell_measurement_reflns_used 997
_cell_measurement_temperature 295(2)
_cell_measurement_theta_max 15.77
_cell_measurement_theta_min 2.37
_cell_volume 3699.5(6)
_computing_cell_refinement 'Bruker SMART'
_computing_data_collection 'Bruker SMART'
_computing_data_reduction 'Bruker SAINT'
_computing_molecular_graphics 'Bruker SHELXTL'
_computing_publication_material 'Bruker SHELXTL'
_computing_structure_refinement 'SHELXL-97 (Sheldrick, 1997)'
_computing_structure_solution 'SHELXS-97 (Sheldrick, 1990)'
_diffrn_ambient_temperature 295(2)
_diffrn_measured_fraction_theta_full 0.993
_diffrn_measured_fraction_theta_max 0.993
_diffrn_measurement_device_type 'CCD area detector'
_diffrn_measurement_method 'phi and omega scans'
_diffrn_radiation_monochromator graphite
_diffrn_radiation_source 'fine-focus sealed tube'
_diffrn_radiation_type MoK\a
_diffrn_radiation_wavelength 0.71073
_diffrn_reflns_av_R_equivalents 0.0451
_diffrn_reflns_av_sigmaI/netI 0.0586
_diffrn_reflns_limit_h_max 14
_diffrn_reflns_limit_h_min -14
_diffrn_reflns_limit_k_max 26
_diffrn_reflns_limit_k_min -25
_diffrn_reflns_limit_l_max 18
_diffrn_reflns_limit_l_min -14
_diffrn_reflns_number 24638
_diffrn_reflns_theta_full 26.09
_diffrn_reflns_theta_max 26.09
_diffrn_reflns_theta_min 1.89
_exptl_absorpt_coefficient_mu 3.661
_exptl_absorpt_correction_T_max 0.6889
_exptl_absorpt_correction_T_min 0.1674
_exptl_absorpt_correction_type multi-scan
_exptl_absorpt_process_details 'SADABS, Sheldrick 2008'
_exptl_crystal_colour brown
_exptl_crystal_density_diffrn 1.508
_exptl_crystal_density_method 'not measured'
_exptl_crystal_description Prism
_exptl_crystal_F_000 1688
_exptl_crystal_size_max 0.76
_exptl_crystal_size_mid 0.15
_exptl_crystal_size_min 0.11
_refine_diff_density_max 0.659
_refine_diff_density_min -0.560
_refine_diff_density_rms 0.073
_refine_ls_extinction_method none
_refine_ls_goodness_of_fit_ref 0.841
_refine_ls_hydrogen_treatment constr
_refine_ls_matrix_type full
_refine_ls_number_parameters 576
_refine_ls_number_reflns 7301
_refine_ls_number_restraints 607
_refine_ls_restrained_S_all 0.859
_refine_ls_R_factor_all 0.0480
_refine_ls_R_factor_gt 0.0262
_refine_ls_shift/su_max 0.001
_refine_ls_shift/su_mean 0.000
_refine_ls_structure_factor_coef Fsqd
_refine_ls_weighting_details 'calc w=1/[\s^2^(Fo^2^)+(0.0177P)^2^+0.0000P] where P=(Fo^2^+2Fc^2^)/3'
_refine_ls_weighting_scheme calc
_refine_ls_wR_factor_gt 0.0436
_refine_ls_wR_factor_ref 0.0464
_reflns_number_gt 5187
_reflns_number_total 7301
_reflns_threshold_expression >2sigma(I)
_cod_data_source_file om100196h_si_003.cif
_cod_data_source_block mm012z-compound_6
_cod_depositor_comments
;
The following automatic conversions were performed:

'_symmetry_cell_setting' value 'Monoclinic' changed to 'monoclinic'
according to /home/saulius/struct/CIF-dictionaries/cif_core.dic
dictionary named 'cif_core.dic' version 2.4.1 from 2010-06-29.

Automatic conversion script
Id: cif_fix_values 1715 2011-07-08 13:25:40Z adriana 
;
_cod_original_cell_volume 3699.5(5)
_cod_original_sg_symbol_H-M P2(1)/c
_cod_database_code 4065922

loop_
_symmetry_equiv_pos_as_xyz
'x, y, z'
'-x, y+1/2, -z+1/2'
'-x, -y, -z'
'x, -y-1/2, z-1/2'

loop_
_atom_site_label
_atom_site_type_symbol
_atom_site_fract_x
_atom_site_fract_y
_atom_site_fract_z
_atom_site_U_iso_or_equiv
_atom_site_adp_type
_atom_site_occupancy
_atom_site_symmetry_multiplicity
_atom_site_calc_flag
_atom_site_refinement_flags
_atom_site_disorder_assembly
_atom_site_disorder_group
Ir1 Ir 0.748201(11) 0.120723(6) 0.395019(9) 0.03566(5) Uani 1 1 d . . .
N1 N 0.6795(2) 0.03391(13) 0.42505(18) 0.0373(7) Uani 1 1 d . . .
N2 N 0.6920(2) 0.01872(13) 0.51713(19) 0.0403(7) Uani 1 1 d . . .
N3 N 0.6880(2) 0.15898(14) 0.49814(19) 0.0411(7) Uani 1 1 d . . .
N4 N 0.7015(2) 0.12697(14) 0.58027(19) 0.0411(7) Uani 1 1 d . . .
N5 N 0.8954(2) 0.09645(13) 0.49199(19) 0.0398(7) Uani 1 1 d . . .
N6 N 0.8828(2) 0.07232(13) 0.5752(2) 0.0440(8) Uani 1 1 d . . .
B1 B 0.7621(4) 0.0637(2) 0.5914(3) 0.0475(11) Uani 1 1 d . . .
H1 H 0.7686 0.0472 0.6542 0.057 Uiso 1 1 calc R . .
C1 C 0.6236(3) -0.01307(16) 0.3740(2) 0.0400(9) Uani 1 1 d . . .
C2 C 0.6011(3) -0.05810(17) 0.4345(3) 0.0479(10) Uani 1 1 d . . .
H2 H 0.5636 -0.0958 0.4173 0.057 Uiso 1 1 calc R . .
C3 C 0.6440(3) -0.03686(17) 0.5235(3) 0.0446(9) Uani 1 1 d . . .
C4 C 0.5939(3) -0.01325(17) 0.2697(2) 0.0561(11) Uani 1 1 d . . .
H4A H 0.5234 0.0092 0.2457 0.084 Uiso 1 1 calc R . .
H4B H 0.5844 -0.0553 0.2474 0.084 Uiso 1 1 calc R . .
H4C H 0.6546 0.0062 0.2488 0.084 Uiso 1 1 calc R . .
C5 C 0.6400(3) -0.06615(18) 0.6144(3) 0.0594(11) Uani 1 1 d . . .
H5A H 0.7169 -0.0757 0.6500 0.089 Uiso 1 1 calc R . .
H5B H 0.5954 -0.1037 0.6024 0.089 Uiso 1 1 calc R . .
H5C H 0.6052 -0.0378 0.6491 0.089 Uiso 1 1 calc R . .
C6 C 0.6256(3) 0.20994(17) 0.5033(3) 0.0478(10) Uani 1 1 d . . .
C7 C 0.6005(3) 0.21009(19) 0.5897(3) 0.0554(11) Uani 1 1 d . . .
H7 H 0.5588 0.2403 0.6118 0.067 Uiso 1 1 calc R . .
C8 C 0.6482(3) 0.15782(19) 0.6362(3) 0.0506(10) Uani 1 1 d . . .
C9 C 0.5897(3) 0.25662(18) 0.4272(3) 0.0693(13) Uani 1 1 d . . .
H9A H 0.6441 0.2569 0.3898 0.104 Uiso 1 1 calc R . .
H9B H 0.5870 0.2970 0.4540 0.104 Uiso 1 1 calc R . .
H9C H 0.5148 0.2460 0.3888 0.104 Uiso 1 1 calc R . .
C10 C 0.6459(4) 0.1357(2) 0.7311(3) 0.0704(13) Uani 1 1 d . . .
H10A H 0.6161 0.0941 0.7268 0.106 Uiso 1 1 calc R . .
H10B H 0.5976 0.1626 0.7562 0.106 Uiso 1 1 calc R . .
H10C H 0.7226 0.1362 0.7714 0.106 Uiso 1 1 calc R . .
C11 C 1.0084(3) 0.09523(17) 0.4969(3) 0.0468(10) Uani 1 1 d . . .
C12 C 1.0668(3) 0.07067(18) 0.5826(3) 0.0575(11) Uani 1 1 d . . .
H12 H 1.1459 0.0646 0.6037 0.069 Uiso 1 1 calc R . .
C13 C 0.9866(3) 0.05699(17) 0.6301(3) 0.0514(10) Uani 1 1 d . . .
C14 C 1.0593(3) 0.11796(19) 0.4216(3) 0.0631(11) Uani 1 1 d . . .
H14A H 1.0205 0.0988 0.3634 0.095 Uiso 1 1 calc R . .
H14B H 1.1397 0.1075 0.4366 0.095 Uiso 1 1 calc R . .
H14C H 1.0507 0.1623 0.4161 0.095 Uiso 1 1 calc R . .
C15 C 1.0038(4) 0.03108(19) 0.7259(3) 0.0718(13) Uani 1 1 d . . .
H15A H 0.9833 0.0618 0.7658 0.108 Uiso 1 1 calc R . .
H15B H 1.0831 0.0196 0.7503 0.108 Uiso 1 1 calc R . .
H15C H 0.9560 -0.0049 0.7236 0.108 Uiso 1 1 calc R . .
C16 C 0.8209(3) 0.19591(16) 0.3556(3) 0.0409(9) Uani 1 1 d . . .
C17 C 0.8385(3) 0.18932(17) 0.2648(3) 0.0456(9) Uani 1 1 d . A .
C18 C 0.8876(3) 0.2366(2) 0.2220(3) 0.0604(11) Uani 1 1 d . . .
H18 H 0.8940 0.2322 0.1610 0.072 Uiso 1 1 calc R . .
C19 C 0.9258(3) 0.2891(2) 0.2722(4) 0.0710(13) Uani 1 1 d . . .
H19 H 0.9588 0.3209 0.2453 0.085 Uiso 1 1 calc R . .
C20 C 0.9157(3) 0.2954(2) 0.3628(4) 0.0688(13) Uani 1 1 d . . .
H20 H 0.9451 0.3307 0.3971 0.083 Uiso 1 1 calc R . .
C21 C 0.8623(3) 0.25001(18) 0.4031(3) 0.0538(10) Uani 1 1 d . . .
H21 H 0.8540 0.2560 0.4632 0.065 Uiso 1 1 calc R . .
O2 O 0.8547(11) 0.1359(4) 0.0776(4) 0.088(2) Uani 0.74(2) 1 d PDU A 1
O3 O 0.7782(10) 0.0487(3) 0.1175(4) 0.0553(11) Uani 0.74(2) 1 d PDU A 1
C23 C 0.8190(7) 0.1053(3) 0.1310(3) 0.0518(14) Uani 0.74(2) 1 d PDU A 1
C24 C 0.7441(6) 0.0180(3) 0.0243(4) 0.0673(14) Uani 0.74(2) 1 d PDU A 1
C25 C 0.6626(10) 0.0595(5) -0.0417(7) 0.096(3) Uani 0.74(2) 1 d PDU A 1
H25A H 0.6026 0.0725 -0.0139 0.144 Uiso 0.74(2) 1 calc PR A 1
H25B H 0.6294 0.0374 -0.0987 0.144 Uiso 0.74(2) 1 calc PR A 1
H25C H 0.7033 0.0953 -0.0551 0.144 Uiso 0.74(2) 1 calc PR A 1
C26 C 0.6864(12) -0.0413(4) 0.0438(5) 0.091(3) Uani 0.74(2) 1 d PDU A 1
H26A H 0.7400 -0.0653 0.0899 0.137 Uiso 0.74(2) 1 calc PR A 1
H26B H 0.6619 -0.0650 -0.0129 0.137 Uiso 0.74(2) 1 calc PR A 1
H26C H 0.6208 -0.0311 0.0666 0.137 Uiso 0.74(2) 1 calc PR A 1
C27 C 0.8509(6) 0.0042(6) -0.0060(7) 0.099(3) Uani 0.74(2) 1 d PDU A 1
H27A H 0.8911 0.0422 -0.0099 0.149 Uiso 0.74(2) 1 calc PR A 1
H27B H 0.8304 -0.0156 -0.0662 0.149 Uiso 0.74(2) 1 calc PR A 1
H27C H 0.8996 -0.0230 0.0386 0.149 Uiso 0.74(2) 1 calc PR A 1
O1 O 0.79592(18) 0.08556(11) 0.28245(15) 0.0401(6) Uani 1 1 d DU A .
C22 C 0.8154(3) 0.12739(18) 0.2282(2) 0.0428(8) Uani 1 1 d DU . .
O2A O 0.8056(18) 0.1455(8) 0.0663(7) 0.061(4) Uani 0.26(2) 1 d PDU A 2
O3A O 0.777(3) 0.0500(6) 0.1152(9) 0.058(2) Uani 0.26(2) 1 d PDU A 2
C23A C 0.8014(19) 0.1092(6) 0.1265(6) 0.052(2) Uani 0.26(2) 1 d PDU A 2
C24A C 0.7479(14) 0.0174(6) 0.0236(9) 0.072(3) Uani 0.26(2) 1 d PDU A 2
C25A C 0.6302(16) 0.0388(13) -0.029(2) 0.086(5) Uani 0.26(2) 1 d PDU A 2
H25D H 0.5754 0.0274 0.0053 0.129 Uiso 0.26(2) 1 calc PR A 2
H25E H 0.6094 0.0195 -0.0894 0.129 Uiso 0.26(2) 1 calc PR A 2
H25F H 0.6304 0.0831 -0.0361 0.129 Uiso 0.26(2) 1 calc PR A 2
C26A C 0.749(3) -0.0507(5) 0.0471(13) 0.086(5) Uani 0.26(2) 1 d PDU A 2
H26D H 0.6869 -0.0599 0.0744 0.129 Uiso 0.26(2) 1 calc PR A 2
H26E H 0.8211 -0.0609 0.0909 0.129 Uiso 0.26(2) 1 calc PR A 2
H26F H 0.7411 -0.0748 -0.0088 0.129 Uiso 0.26(2) 1 calc PR A 2
C27A C 0.8373(19) 0.0339(14) -0.0264(16) 0.090(5) Uani 0.26(2) 1 d PDU A 2
H27D H 0.9102 0.0169 0.0069 0.134 Uiso 0.26(2) 1 calc PR A 2
H27E H 0.8435 0.0783 -0.0295 0.134 Uiso 0.26(2) 1 calc PR A 2
H27F H 0.8157 0.0171 -0.0885 0.134 Uiso 0.26(2) 1 calc PR A 2
O6 O 0.3444(6) 0.1178(6) 0.1640(15) 0.072(3) Uani 0.530(15) 1 d PDU B 1
O7 O 0.3947(7) 0.2147(5) 0.2142(8) 0.0656(19) Uani 0.530(15) 1 d PDU B 1
C29 C 0.4148(4) 0.1567(4) 0.1958(5) 0.0523(17) Uani 0.530(15) 1 d PDU B 1
C30 C 0.2781(8) 0.2432(5) 0.1982(9) 0.084(2) Uani 0.530(15) 1 d PDU B 1
C31 C 0.2188(10) 0.2380(7) 0.0971(10) 0.129(4) Uani 0.530(15) 1 d PDU B 1
H31A H 0.1788 0.1991 0.0854 0.193 Uiso 0.530(15) 1 calc PR B 1
H31B H 0.2747 0.2402 0.0611 0.193 Uiso 0.530(15) 1 calc PR B 1
H31C H 0.1647 0.2715 0.0794 0.193 Uiso 0.530(15) 1 calc PR B 1
C32 C 0.2994(11) 0.3098(5) 0.2279(12) 0.125(4) Uani 0.530(15) 1 d PDU B 1
H32A H 0.2271 0.3311 0.2188 0.188 Uiso 0.530(15) 1 calc PR B 1
H32B H 0.3444 0.3295 0.1911 0.188 Uiso 0.530(15) 1 calc PR B 1
H32C H 0.3403 0.3115 0.2928 0.188 Uiso 0.530(15) 1 calc PR B 1
C33 C 0.2155(11) 0.2102(7) 0.2592(11) 0.119(4) Uani 0.530(15) 1 d PDU B 1
H33A H 0.1385 0.2261 0.2476 0.179 Uiso 0.530(15) 1 calc PR B 1
H33B H 0.2551 0.2166 0.3236 0.179 Uiso 0.530(15) 1 calc PR B 1
H33C H 0.2127 0.1665 0.2455 0.179 Uiso 0.530(15) 1 calc PR B 1
O4 O 0.58623(18) 0.13949(11) 0.31123(15) 0.0439(6) Uani 1 1 d DU B .
O5 O 0.5922(2) 0.14044(13) 0.16008(18) 0.0626(8) Uani 1 1 d DU B .
C28 C 0.5448(3) 0.14387(16) 0.2227(3) 0.0447(8) Uani 1 1 d DU . .
O6A O 0.3514(7) 0.1038(6) 0.1783(16) 0.065(3) Uani 0.470(15) 1 d PDU B 2
O7A O 0.3820(7) 0.2068(5) 0.1889(10) 0.067(2) Uani 0.470(15) 1 d PDU B 2
C29A C 0.4132(4) 0.1480(5) 0.1947(6) 0.0511(18) Uani 0.470(15) 1 d PDU B 2
C30A C 0.2608(8) 0.2286(5) 0.1568(10) 0.081(3) Uani 0.470(15) 1 d PDU B 2
C31A C 0.2187(11) 0.2115(8) 0.0553(10) 0.126(4) Uani 0.470(15) 1 d PDU B 2
H31D H 0.2378 0.1689 0.0469 0.190 Uiso 0.470(15) 1 calc PR B 2
H31E H 0.2548 0.2378 0.0188 0.190 Uiso 0.470(15) 1 calc PR B 2
H31F H 0.1367 0.2168 0.0352 0.190 Uiso 0.470(15) 1 calc PR B 2
C32A C 0.2658(12) 0.2974(5) 0.1695(13) 0.122(4) Uani 0.470(15) 1 d PDU B 2
H32D H 0.3181 0.3074 0.2286 0.183 Uiso 0.470(15) 1 calc PR B 2
H32E H 0.1904 0.3128 0.1682 0.183 Uiso 0.470(15) 1 calc PR B 2
H32F H 0.2920 0.3163 0.1200 0.183 Uiso 0.470(15) 1 calc PR B 2
C33A C 0.1909(12) 0.1974(8) 0.2132(12) 0.120(4) Uani 0.470(15) 1 d PDU B 2
H33D H 0.2389 0.1880 0.2743 0.180 Uiso 0.470(15) 1 calc PR B 2
H33E H 0.1590 0.1596 0.1828 0.180 Uiso 0.470(15) 1 calc PR B 2
H33F H 0.1296 0.2245 0.2190 0.180 Uiso 0.470(15) 1 calc PR B 2

loop_
_atom_site_aniso_label
_atom_site_aniso_U_11
_atom_site_aniso_U_22
_atom_site_aniso_U_33
_atom_site_aniso_U_23
_atom_site_aniso_U_13
_atom_site_aniso_U_12
Ir1 0.02931(7) 0.03880(8) 0.03795(8) 0.00205(8) 0.00705(5) 0.00214(8)
N1 0.0337(16) 0.0446(18) 0.0325(17) 0.0007(14) 0.0067(13) -0.0008(14)
N2 0.0387(17) 0.0428(19) 0.0389(18) 0.0036(14) 0.0095(14) 0.0021(14)
N3 0.0362(17) 0.048(2) 0.0392(19) -0.0016(15) 0.0095(14) 0.0019(15)
N4 0.0393(16) 0.049(2) 0.0343(17) -0.0039(16) 0.0083(12) 0.0006(15)
N5 0.0327(17) 0.0459(18) 0.0376(18) -0.0043(14) 0.0036(13) -0.0003(13)
N6 0.0374(18) 0.0470(19) 0.0411(19) 0.0012(14) -0.0017(14) 0.0061(14)
B1 0.050(3) 0.059(3) 0.032(3) 0.008(2) 0.007(2) 0.005(2)
C1 0.0293(19) 0.047(2) 0.043(2) 0.0006(18) 0.0077(16) 0.0025(17)
C2 0.044(2) 0.040(2) 0.060(3) 0.002(2) 0.014(2) -0.0036(18)
C3 0.036(2) 0.046(2) 0.054(3) 0.0098(19) 0.0156(18) 0.0035(18)
C4 0.057(3) 0.058(3) 0.051(3) -0.0067(19) 0.009(2) -0.014(2)
C5 0.062(3) 0.060(3) 0.060(3) 0.019(2) 0.021(2) 0.002(2)
C6 0.036(2) 0.041(2) 0.066(3) -0.002(2) 0.0120(19) 0.0013(18)
C7 0.048(2) 0.057(3) 0.066(3) -0.018(2) 0.021(2) 0.000(2)
C8 0.044(2) 0.060(3) 0.049(3) -0.018(2) 0.0146(19) -0.012(2)
C9 0.063(3) 0.049(3) 0.097(4) 0.003(2) 0.023(2) 0.015(2)
C10 0.065(3) 0.099(4) 0.047(3) -0.021(2) 0.014(2) -0.018(3)
C11 0.032(2) 0.046(2) 0.056(3) -0.0095(18) 0.0023(18) 0.0027(17)
C12 0.035(2) 0.057(3) 0.069(3) -0.012(2) -0.006(2) 0.008(2)
C13 0.047(3) 0.046(2) 0.051(3) -0.0037(19) -0.006(2) 0.0104(19)
C14 0.031(2) 0.082(3) 0.076(3) -0.008(3) 0.0131(19) 0.003(2)
C15 0.076(3) 0.066(3) 0.056(3) 0.009(2) -0.013(2) 0.018(2)
C16 0.0291(19) 0.039(2) 0.053(2) 0.0002(18) 0.0082(17) 0.0038(16)
C17 0.032(2) 0.048(2) 0.057(3) 0.012(2) 0.0110(18) 0.0017(18)
C18 0.049(3) 0.063(3) 0.074(3) 0.014(2) 0.025(2) 0.002(2)
C19 0.049(3) 0.055(3) 0.113(4) 0.016(3) 0.029(3) -0.004(2)
C20 0.054(3) 0.050(3) 0.102(4) -0.006(3) 0.018(3) -0.005(2)
C21 0.044(2) 0.047(3) 0.071(3) -0.001(2) 0.015(2) -0.002(2)
O2 0.107(6) 0.104(4) 0.071(3) 0.008(3) 0.055(3) -0.018(4)
O3 0.057(2) 0.070(2) 0.0369(19) 0.0018(17) 0.0092(18) 0.006(2)
C23 0.044(3) 0.069(3) 0.046(2) 0.007(2) 0.016(2) 0.002(2)
C24 0.070(3) 0.092(3) 0.039(3) -0.009(2) 0.013(2) 0.003(3)
C25 0.086(6) 0.128(6) 0.056(4) 0.000(4) -0.014(4) 0.005(4)
C26 0.107(7) 0.098(4) 0.071(5) -0.029(3) 0.027(4) -0.021(4)
C27 0.100(4) 0.116(7) 0.095(6) -0.032(5) 0.048(4) 0.011(4)
O1 0.0339(13) 0.0476(15) 0.0394(14) 0.0054(11) 0.0108(11) 0.0042(11)
C22 0.0285(17) 0.058(2) 0.0434(18) 0.0081(16) 0.0114(14) 0.0046(18)
O2A 0.058(9) 0.083(6) 0.051(5) 0.013(5) 0.029(5) 0.006(7)
O3A 0.058(4) 0.073(4) 0.042(4) 0.000(3) 0.010(4) 0.004(4)
C23A 0.046(5) 0.069(4) 0.044(3) 0.006(3) 0.017(4) 0.005(4)
C24A 0.072(4) 0.094(4) 0.047(4) -0.011(4) 0.009(4) 0.004(5)
C25A 0.071(6) 0.112(10) 0.063(9) -0.002(9) -0.005(6) -0.008(8)
C26A 0.099(11) 0.092(5) 0.057(9) -0.025(5) 0.002(9) 0.002(7)
C27A 0.094(8) 0.109(11) 0.075(8) -0.030(9) 0.040(7) 0.010(9)
O6 0.046(3) 0.079(5) 0.074(7) 0.009(5) -0.013(4) 0.000(4)
O7 0.036(3) 0.067(3) 0.086(5) 0.016(3) 0.003(3) 0.013(3)
C29 0.037(3) 0.062(4) 0.053(4) 0.021(3) 0.004(3) 0.004(3)
C30 0.049(4) 0.090(5) 0.102(6) 0.027(4) 0.000(4) 0.026(4)
C31 0.097(7) 0.158(9) 0.106(7) 0.018(6) -0.020(5) 0.056(7)
C32 0.083(8) 0.090(5) 0.176(11) 0.012(6) -0.017(7) 0.048(5)
C33 0.064(7) 0.149(9) 0.153(10) 0.047(8) 0.045(7) 0.046(6)
O4 0.0314(13) 0.0583(17) 0.0404(13) 0.0103(12) 0.0063(10) 0.0049(11)
O5 0.0497(16) 0.091(2) 0.0489(16) 0.0191(14) 0.0164(13) 0.0171(15)
C28 0.0374(17) 0.046(2) 0.050(2) 0.0140(17) 0.0083(16) 0.0028(15)
O6A 0.046(4) 0.075(5) 0.066(6) 0.019(5) -0.002(4) -0.008(4)
O7A 0.037(3) 0.069(3) 0.085(5) 0.020(4) -0.003(3) 0.012(3)
C29A 0.036(3) 0.061(4) 0.052(4) 0.019(4) 0.003(3) 0.005(3)
C30A 0.047(4) 0.089(5) 0.091(6) 0.021(5) -0.011(4) 0.027(4)
C31A 0.104(8) 0.150(10) 0.091(7) 0.010(7) -0.037(6) 0.053(8)
C32A 0.088(8) 0.093(5) 0.158(10) 0.011(6) -0.017(7) 0.043(5)
C33A 0.058(6) 0.147(8) 0.160(10) 0.037(8) 0.035(7) 0.040(6)

loop_
_atom_type_symbol
_atom_type_description
_atom_type_scat_dispersion_real
_atom_type_scat_dispersion_imag
_atom_type_scat_source
C C 0.0033 0.0016 'International Tables Vol C Tables 4.2.6.8 and 6.1.1.4'
H H 0.0000 0.0000 'International Tables Vol C Tables 4.2.6.8 and 6.1.1.4'
B B 0.0013 0.0007 'International Tables Vol C Tables 4.2.6.8 and 6.1.1.4'
N N 0.0061 0.0033 'International Tables Vol C Tables 4.2.6.8 and 6.1.1.4'
O O 0.0106 0.0060 'International Tables Vol C Tables 4.2.6.8 and 6.1.1.4'
Ir Ir -1.4442 7.9887 'International Tables Vol C Tables 4.2.6.8 and 6.1.1.4'

loop_
_geom_angle_atom_site_label_1
_geom_angle_atom_site_label_2
_geom_angle_atom_site_label_3
_geom_angle
C16 Ir1 N3 99.18(13)
C16 Ir1 N5 92.72(12)
N3 Ir1 N5 89.29(11)
C16 Ir1 O1 79.94(12)
N3 Ir1 O1 174.70(10)
N5 Ir1 O1 95.97(10)
C16 Ir1 O4 94.72(11)
N3 Ir1 O4 84.72(10)
N5 Ir1 O4 171.10(10)
O1 Ir1 O4 90.14(9)
C16 Ir1 N1 172.76(13)
N3 Ir1 N1 88.03(11)
N5 Ir1 N1 86.64(11)
O1 Ir1 N1 92.95(10)
O4 Ir1 N1 86.59(9)
C1 N1 N2 107.0(3)
C1 N1 Ir1 135.2(2)
N2 N1 Ir1 117.8(2)
C3 N2 N1 110.1(3)
C3 N2 B1 132.5(3)
N1 N2 B1 117.3(3)
C6 N3 N4 107.4(3)
C6 N3 Ir1 133.6(3)
N4 N3 Ir1 118.8(2)
C8 N4 N3 109.4(3)
C8 N4 B1 131.4(3)
N3 N4 B1 119.0(3)
C11 N5 N6 106.7(3)
C11 N5 Ir1 136.5(3)
N6 N5 Ir1 116.7(2)
C13 N6 N5 109.5(3)
C13 N6 B1 129.8(3)
N5 N6 B1 120.6(3)
N4 B1 N2 108.9(3)
N4 B1 N6 108.5(3)
N2 B1 N6 109.1(3)
N4 B1 H1 110.1
N2 B1 H1 110.1
N6 B1 H1 110.1
N1 C1 C2 108.4(3)
N1 C1 C4 122.6(3)
C2 C1 C4 129.0(3)
C3 C2 C1 107.4(3)
C3 C2 H2 126.3
C1 C2 H2 126.3
N2 C3 C2 107.1(3)
N2 C3 C5 123.5(3)
C2 C3 C5 129.4(4)
C1 C4 H4A 109.5
C1 C4 H4B 109.5
H4A C4 H4B 109.5
C1 C4 H4C 109.5
H4A C4 H4C 109.5
H4B C4 H4C 109.5
C3 C5 H5A 109.5
C3 C5 H5B 109.5
H5A C5 H5B 109.5
C3 C5 H5C 109.5
H5A C5 H5C 109.5
H5B C5 H5C 109.5
N3 C6 C7 108.2(3)
N3 C6 C9 124.4(4)
C7 C6 C9 127.3(4)
C8 C7 C6 107.4(4)
C8 C7 H7 126.3
C6 C7 H7 126.3
N4 C8 C7 107.5(3)
N4 C8 C10 123.4(4)
C7 C8 C10 129.1(4)
C6 C9 H9A 109.5
C6 C9 H9B 109.5
H9A C9 H9B 109.5
C6 C9 H9C 109.5
H9A C9 H9C 109.5
H9B C9 H9C 109.5
C8 C10 H10A 109.5
C8 C10 H10B 109.5
H10A C10 H10B 109.5
C8 C10 H10C 109.5
H10A C10 H10C 109.5
H10B C10 H10C 109.5
N5 C11 C12 108.8(4)
N5 C11 C14 124.1(3)
C12 C11 C14 127.1(4)
C13 C12 C11 107.3(3)
C13 C12 H12 126.4
C11 C12 H12 126.4
N6 C13 C12 107.7(3)
N6 C13 C15 123.2(4)
C12 C13 C15 129.1(4)
C11 C14 H14A 109.5
C11 C14 H14B 109.5
H14A C14 H14B 109.5
C11 C14 H14C 109.5
H14A C14 H14C 109.5
H14B C14 H14C 109.5
C13 C15 H15A 109.5
C13 C15 H15B 109.5
H15A C15 H15B 109.5
C13 C15 H15C 109.5
H15A C15 H15C 109.5
H15B C15 H15C 109.5
C21 C16 C17 116.3(3)
C21 C16 Ir1 131.3(3)
C17 C16 Ir1 112.3(3)
C18 C17 C16 122.4(4)
C18 C17 C22 124.3(4)
C16 C17 C22 112.8(3)
C19 C18 C17 118.3(4)
C19 C18 H18 120.8
C17 C18 H18 120.8
C18 C19 C20 120.5(4)
C18 C19 H19 119.8
C20 C19 H19 119.8
C19 C20 C21 121.0(4)
C19 C20 H20 119.5
C21 C20 H20 119.5
C16 C21 C20 121.4(4)
C16 C21 H21 119.3
C20 C21 H21 119.3
C23 O3 C24 123.8(4)
O2 C23 O3 126.8(5)
O2 C23 C22 123.8(5)
O3 C23 C22 109.4(4)
C25 C24 O3 108.6(4)
C25 C24 C27 113.1(5)
O3 C24 C27 108.4(4)
C25 C24 C26 112.0(5)
O3 C24 C26 103.1(4)
C27 C24 C26 111.1(4)
C22 O1 Ir1 113.0(2)
O1 C22 C17 118.0(3)
O1 C22 C23A 116.9(5)
C17 C22 C23A 124.9(5)
O1 C22 C23 115.5(4)
C17 C22 C23 126.4(4)
C23A O3A C24A 124.6(8)
O2A C23A O3A 126.3(8)
O2A C23A C22 123.6(8)
O3A C23A C22 110.0(6)
O3A C24A C27A 108.1(6)
O3A C24A C25A 107.2(6)
C27A C24A C25A 112.0(6)
O3A C24A C26A 105.2(6)
C27A C24A C26A 112.2(6)
C25A C24A C26A 111.8(6)
C24A C25A H25D 109.5
C24A C25A H25E 109.5
H25D C25A H25E 109.5
C24A C25A H25F 109.5
H25D C25A H25F 109.5
H25E C25A H25F 109.5
C24A C26A H26D 109.5
C24A C26A H26E 109.5
H26D C26A H26E 109.5
C24A C26A H26F 109.5
H26D C26A H26F 109.5
H26E C26A H26F 109.5
C24A C27A H27D 109.5
C24A C27A H27E 109.5
H27D C27A H27E 109.5
C24A C27A H27F 109.5
H27D C27A H27F 109.5
H27E C27A H27F 109.5
C29 O7 C30 125.0(6)
O6 C29 O7 126.6(6)
O6 C29 C28 123.1(6)
O7 C29 C28 110.3(5)
C31 C30 O7 108.3(5)
C31 C30 C33 112.8(6)
O7 C30 C33 107.9(5)
C31 C30 C32 111.5(5)
O7 C30 C32 105.3(5)
C33 C30 C32 110.6(5)
C28 O4 Ir1 133.5(2)
O5 C28 O4 130.2(3)
O5 C28 C29A 117.1(4)
O4 C28 C29A 112.5(4)
O5 C28 C29 117.5(4)
O4 C28 C29 112.3(4)
C29A O7A C30A 124.3(6)
O6A C29A O7A 127.1(6)
O6A C29A C28 123.6(6)
O7A C29A C28 109.3(5)
O7A C30A C33A 109.1(5)
O7A C30A C32A 105.6(5)
C33A C30A C32A 112.8(6)
O7A C30A C31A 106.8(5)
C33A C30A C31A 111.0(6)
C32A C30A C31A 111.2(6)
C30A C31A H31D 109.5
C30A C31A H31E 109.5
H31D C31A H31E 109.5
C30A C31A H31F 109.5
H31D C31A H31F 109.5
H31E C31A H31F 109.5
C30A C32A H32D 109.5
C30A C32A H32E 109.5
H32D C32A H32E 109.5
C30A C32A H32F 109.5
H32D C32A H32F 109.5
H32E C32A H32F 109.5
C30A C33A H33D 109.5
C30A C33A H33E 109.5
H33D C33A H33E 109.5
C30A C33A H33F 109.5
H33D C33A H33F 109.5
H33E C33A H33F 109.5

loop_
_geom_bond_atom_site_label_1
_geom_bond_atom_site_label_2
_geom_bond_distance
Ir1 C16 1.996(3)
Ir1 N3 2.026(3)
Ir1 N5 2.038(3)
Ir1 O1 2.043(2)
Ir1 O4 2.060(2)
Ir1 N1 2.135(3)
N1 C1 1.334(4)
N1 N2 1.372(3)
N2 C3 1.342(4)
N2 B1 1.541(5)
N3 C6 1.342(4)
N3 N4 1.370(3)
N4 C8 1.345(4)
N4 B1 1.532(5)
N5 C11 1.342(4)
N5 N6 1.380(4)
N6 C13 1.343(4)
N6 B1 1.542(5)
B1 H1 0.9800
C1 C2 1.393(5)
C1 C4 1.493(5)
C2 C3 1.363(5)
C2 H2 0.9300
C3 C5 1.499(5)
C4 H4A 0.9600
C4 H4B 0.9600
C4 H4C 0.9600
C5 H5A 0.9600
C5 H5B 0.9600
C5 H5C 0.9600
C6 C7 1.387(5)
C6 C9 1.488(5)
C7 C8 1.365(5)
C7 H7 0.9300
C8 C10 1.490(5)
C9 H9A 0.9600
C9 H9B 0.9600
C9 H9C 0.9600
C10 H10A 0.9600
C10 H10B 0.9600
C10 H10C 0.9600
C11 C12 1.385(5)
C11 C14 1.487(5)
C12 C13 1.364(5)
C12 H12 0.9300
C13 C15 1.488(5)
C14 H14A 0.9600
C14 H14B 0.9600
C14 H14C 0.9600
C15 H15A 0.9600
C15 H15B 0.9600
C15 H15C 0.9600
C16 C21 1.384(5)
C16 C17 1.422(5)
C17 C18 1.407(5)
C17 C22 1.438(5)
C18 C19 1.365(6)
C18 H18 0.9300
C19 C20 1.385(6)
C19 H19 0.9300
C20 C21 1.386(5)
C20 H20 0.9300
C21 H21 0.9300
O2 C23 1.189(5)
O3 C23 1.309(5)
O3 C24 1.489(5)
C23 C22 1.528(6)
C24 C25 1.489(6)
C24 C27 1.495(6)
C24 C26 1.515(6)
C25 H25A 0.9600
C25 H25B 0.9600
C25 H25C 0.9600
C26 H26A 0.9600
C26 H26B 0.9600
C26 H26C 0.9600
C27 H27A 0.9600
C27 H27B 0.9600
C27 H27C 0.9600
O1 C22 1.268(4)
C22 C23A 1.523(7)
O2A C23A 1.196(7)
O3A C23A 1.308(7)
O3A C24A 1.486(8)
C24A C27A 1.497(7)
C24A C25A 1.499(7)
C24A C26A 1.507(7)
C25A H25D 0.9600
C25A H25E 0.9600
C25A H25F 0.9600
C26A H26D 0.9600
C26A H26E 0.9600
C26A H26F 0.9600
C27A H27D 0.9600
C27A H27E 0.9600
C27A H27F 0.9600
O6 C29 1.196(6)
O7 C29 1.315(6)
O7 C30 1.491(7)
C29 C28 1.534(6)
C30 C31 1.487(7)
C30 C33 1.496(7)
C30 C32 1.503(7)
C31 H31A 0.9600
C31 H31B 0.9600
C31 H31C 0.9600
C32 H32A 0.9600
C32 H32B 0.9600
C32 H32C 0.9600
C33 H33A 0.9600
C33 H33B 0.9600
C33 H33C 0.9600
O4 C28 1.280(4)
O5 C28 1.209(4)
C28 C29A 1.531(6)
O6A C29A 1.194(6)
O7A C29A 1.315(6)
O7A C30A 1.488(7)
C30A C33A 1.489(7)
C30A C32A 1.491(7)
C30A C31A 1.503(7)
C31A H31D 0.9600
C31A H31E 0.9600
C31A H31F 0.9600
C32A H32D 0.9600
C32A H32E 0.9600
C32A H32F 0.9600
C33A H33D 0.9600
C33A H33E 0.9600
C33A H33F 0.9600

loop_
_geom_torsion_atom_site_label_1
_geom_torsion_atom_site_label_2
_geom_torsion_atom_site_label_3
_geom_torsion_atom_site_label_4
_geom_torsion
N3 Ir1 N1 C1 139.3(3)
N5 Ir1 N1 C1 -131.3(3)
O1 Ir1 N1 C1 -35.5(3)
O4 Ir1 N1 C1 54.5(3)
N3 Ir1 N1 N2 -41.0(2)
N5 Ir1 N1 N2 48.4(2)
O1 Ir1 N1 N2 144.2(2)
O4 Ir1 N1 N2 -125.8(2)
C1 N1 N2 C3 -0.4(4)
Ir1 N1 N2 C3 179.8(2)
C1 N1 N2 B1 175.7(3)
Ir1 N1 N2 B1 -4.0(4)
C16 Ir1 N3 C6 49.8(3)
N5 Ir1 N3 C6 142.4(3)
O4 Ir1 N3 C6 -44.2(3)
N1 Ir1 N3 C6 -130.9(3)
C16 Ir1 N3 N4 -136.7(2)
N5 Ir1 N3 N4 -44.0(2)
O4 Ir1 N3 N4 129.4(2)
N1 Ir1 N3 N4 42.6(2)
C6 N3 N4 C8 -0.2(4)
Ir1 N3 N4 C8 -175.3(2)
C6 N3 N4 B1 175.5(3)
Ir1 N3 N4 B1 0.4(4)
C16 Ir1 N5 C11 -41.3(4)
N3 Ir1 N5 C11 -140.4(3)
O1 Ir1 N5 C11 38.9(3)
N1 Ir1 N5 C11 131.5(3)
C16 Ir1 N5 N6 141.8(2)
N3 Ir1 N5 N6 42.7(2)
O1 Ir1 N5 N6 -138.0(2)
N1 Ir1 N5 N6 -45.4(2)
C11 N5 N6 C13 0.4(4)
Ir1 N5 N6 C13 178.1(2)
C11 N5 N6 B1 -176.9(3)
Ir1 N5 N6 B1 0.9(4)
C8 N4 B1 N2 112.8(4)
N3 N4 B1 N2 -61.7(4)
C8 N4 B1 N6 -128.5(4)
N3 N4 B1 N6 56.9(4)
C3 N2 B1 N4 -122.9(4)
N1 N2 B1 N4 62.0(4)
C3 N2 B1 N6 118.8(4)
N1 N2 B1 N6 -56.2(4)
C13 N6 B1 N4 125.4(4)
N5 N6 B1 N4 -58.0(4)
C13 N6 B1 N2 -116.1(4)
N5 N6 B1 N2 60.5(4)
N2 N1 C1 C2 0.0(4)
Ir1 N1 C1 C2 179.7(2)
N2 N1 C1 C4 179.9(3)
Ir1 N1 C1 C4 -0.4(5)
N1 C1 C2 C3 0.4(4)
C4 C1 C2 C3 -179.5(3)
N1 N2 C3 C2 0.7(4)
B1 N2 C3 C2 -174.7(3)
N1 N2 C3 C5 -178.2(3)
B1 N2 C3 C5 6.4(6)
C1 C2 C3 N2 -0.7(4)
C1 C2 C3 C5 178.1(3)
N4 N3 C6 C7 0.4(4)
Ir1 N3 C6 C7 174.5(2)
N4 N3 C6 C9 -178.7(3)
Ir1 N3 C6 C9 -4.6(6)
N3 C6 C7 C8 -0.5(4)
C9 C6 C7 C8 178.5(4)
N3 N4 C8 C7 -0.2(4)
B1 N4 C8 C7 -175.1(3)
N3 N4 C8 C10 179.9(3)
B1 N4 C8 C10 5.0(6)
C6 C7 C8 N4 0.4(4)
C6 C7 C8 C10 -179.6(4)
N6 N5 C11 C12 -0.1(4)
Ir1 N5 C11 C12 -177.3(3)
N6 N5 C11 C14 -179.3(3)
Ir1 N5 C11 C14 3.6(6)
N5 C11 C12 C13 -0.1(4)
C14 C11 C12 C13 179.0(4)
N5 N6 C13 C12 -0.4(4)
B1 N6 C13 C12 176.4(3)
N5 N6 C13 C15 178.4(3)
B1 N6 C13 C15 -4.7(6)
C11 C12 C13 N6 0.4(4)
C11 C12 C13 C15 -178.4(4)
N3 Ir1 C16 C21 23.8(4)
N5 Ir1 C16 C21 -65.9(3)
O1 Ir1 C16 C21 -161.5(3)
O4 Ir1 C16 C21 109.2(3)
N3 Ir1 C16 C17 -160.8(2)
N5 Ir1 C16 C17 109.5(2)
O1 Ir1 C16 C17 13.9(2)
O4 Ir1 C16 C17 -75.4(2)
C21 C16 C17 C18 -4.4(5)
Ir1 C16 C17 C18 179.4(3)
C21 C16 C17 C22 167.8(3)
Ir1 C16 C17 C22 -8.4(4)
C16 C17 C18 C19 3.9(6)
C22 C17 C18 C19 -167.3(4)
C17 C18 C19 C20 -0.2(6)
C18 C19 C20 C21 -2.9(7)
C17 C16 C21 C20 1.2(5)
Ir1 C16 C21 C20 176.5(3)
C19 C20 C21 C16 2.3(6)
C24 O3 C23 O2 -14.8(14)
C24 O3 C23 C22 165.6(8)
C23 O3 C24 C25 -52.6(10)
C23 O3 C24 C27 70.6(10)
C23 O3 C24 C26 -171.5(10)
C16 Ir1 O1 C22 -18.6(2)
N5 Ir1 O1 C22 -110.4(2)
O4 Ir1 O1 C22 76.1(2)
N1 Ir1 O1 C22 162.7(2)
Ir1 O1 C22 C17 19.6(3)
Ir1 O1 C22 C23A -154.8(10)
Ir1 O1 C22 C23 -164.0(4)
C18 C17 C22 O1 164.3(3)
C16 C17 C22 O1 -7.7(4)
C18 C17 C22 C23A -21.8(12)
C16 C17 C22 C23A 166.2(11)
C18 C17 C22 C23 -11.7(7)
C16 C17 C22 C23 176.3(5)
O2 C23 C22 O1 -167.0(7)
O3 C23 C22 O1 12.6(8)
O2 C23 C22 C17 9.1(10)
O3 C23 C22 C17 -171.4(6)
O2 C23 C22 C23A 92(4)
O3 C23 C22 C23A -89(4)
C24A O3A C23A O2A -1(3)
C24A O3A C23A C22 175(2)
O1 C22 C23A O2A 172.1(15)
C17 C22 C23A O2A -2(2)
C23 C22 C23A O2A -105(5)
O1 C22 C23A O3A -3.6(19)
C17 C22 C23A O3A -177.6(15)
C23 C22 C23A O3A 79(4)
C23A O3A C24A C27A 49(3)
C23A O3A C24A C25A -72(3)
C23A O3A C24A C26A 169(2)
C30 O7 C29 O6 -0.1(17)
C30 O7 C29 C28 -179.1(7)
C29 O7 C30 C31 -59.6(11)
C29 O7 C30 C33 62.9(12)
C29 O7 C30 C32 -179.0(10)
C16 Ir1 O4 C28 62.7(3)
N3 Ir1 O4 C28 161.5(3)
O1 Ir1 O4 C28 -17.2(3)
N1 Ir1 O4 C28 -110.2(3)
Ir1 O4 C28 O5 -3.4(6)
Ir1 O4 C28 C29A 170.3(4)
Ir1 O4 C28 C29 177.9(4)
O6 C29 C28 O5 76.7(14)
O7 C29 C28 O5 -104.3(8)
O6 C29 C28 O4 -104.4(13)
O7 C29 C28 O4 74.6(8)
O6 C29 C28 C29A -12(4)
O7 C29 C28 C29A 167(5)
C30A O7A C29A O6A -2.1(19)
C30A O7A C29A C28 175.5(8)
O5 C28 C29A O6A 85.0(15)
O4 C28 C29A O6A -89.6(15)
O5 C28 C29A O7A -92.7(9)
O4 C28 C29A O7A 92.7(9)
C29 C28 C29A O7A 3(4)
C29A O7A C30A C33A 53.6(13)
C29A O7A C30A C32A 175.1(12)
C29A O7A C30A C31A -66.4(12)
